data_1536223
loop_
_publ_author_name
'Wang, Y.'
'Zhang, H.'
'Sun, R.'
'Huang, C.'
'Yu, X.'

_publ_section_title
;
 Synthesis and characteristics of a new three-dimensional
 molybdoantimonate Na4Sb12Mo5O35
;
_journal_name_full 'Journal of Solid State Chemistry'
_journal_page_first 902
_journal_page_last 907
_journal_volume 178
_journal_year 2005
_chemical_formula_sum 'Mo5 Na4 O35 Sb12'
_space_group_IT_number 2
_symmetry_space_group_name_Hall '-P 1'
_symmetry_space_group_name_H-M 'P -1'
_cell_angle_alpha 94.59
_cell_angle_beta 112.68
_cell_angle_gamma 92.97
_cell_formula_units_Z 2
_cell_length_a 11.574
_cell_length_b 12.594
_cell_length_c 13.277
_cell_volume 1772.712
_citation_journal_id_ASTM JSSCBI
_cod_data_source_file Wang_JSSCBI_2005_1810.cif
_cod_data_source_block Mo5Na4O35Sb12
_cod_database_code 1536223

loop_
_symmetry_equiv_pos_as_xyz
x,y,z
-x,-y,-z

loop_
_atom_site_label
_atom_site_type_symbol
_atom_site_fract_x
_atom_site_fract_y
_atom_site_fract_z
_atom_site_occupancy
_atom_site_U_iso_or_equiv
O24 O-2 0.5235 0.573 0.2275 1 0.0
O30 O-2 0.3808 0.7998 -0.6035 1 0.0
O25 O-2 0.3086 0.926 -0.475 1 0.0
Mo1 Mo+6 0.33233 1.07058 -0.39342 1 0.0
O35 O-2 0.4898 0.7551 -0.3856 1 0.0
Sb7 Sb+3 0.65496 0.67048 0.2018 1 0.0
O34 O-2 0.3555 0.4489 0.2689 1 0.0
Sb9 Sb+3 0.47211 0.80576 -0.20139 1 0.0
O1 O-2 0.0513 0.8154 -0.104 1 0.0
O18 O-2 0.0281 1.1779 -0.6743 1 0.0
Sb3 Sb+3 0.43476 0.87862 0.05808 1 0.0
O20 O-2 0.1041 0.4211 -0.1027 1 0.0
Sb2 Sb+3 0.22816 0.78084 -0.46657 1 0.0
O9 O-2 -0.0114 0.4658 -0.3361 1 0.0
O13 O-2 0.4191 1.0772 -0.5185 1 0.0
O32 O-2 0.3249 1.0501 -0.2714 1 0.0
Mo5 Mo+6 0.79793 0.89898 0.08213 1 0.0
O15 O-2 0.1688 1.0921 -0.4765 1 0.0
Sb8 Sb+3 -0.2297 0.53187 -0.33186 1 0.0
Na5 Na+1 0.0684 0.6133 -0.0761 1 0.0
Sb5 Sb+3 0.1129 0.86678 0.05079 1 0.0
O31 O-2 0.0681 0.8467 -0.4883 1 0.0
Na2 Na+1 0.184 0.8245 -0.1966 1 0.0
O12 O-2 0.7646 0.5214 0.3319 1 0.0
Sb10 Sb+3 -0.03801 0.32865 -0.20902 1 0.0
O28 O-2 0.2968 0.8043 -0.3065 1 0.0
O6 O-2 0.1763 0.6284 -0.193 1 0.0
Na1 Na+1 0.604 0.3864 0.0668 1 0.0
O7 O-2 0.4662 0.967 -0.687 1 0.0
O27 O-2 0.4891 0.7327 0.1236 1 0.0
O14 O-2 0.6033 0.7911 -0.6257 1 0.0
Sb12 Sb+3 0.35646 0.66844 0.17817 0.88 0.0
O16 O-2 0.2834 0.8106 0.0727 1 0.0
Na4 Na+1 1.0461 0.9732 0.3759 0.5 0.0
Sb13 Sb+3 0.3612 0.6417 0.1953 0.12 0.0
O19 O-2 -0.1135 0.6482 -0.2294 1 0.0
O26 O-2 0.2796 0.5678 0.0435 1 0.0
O17 O-2 0.2197 0.9516 -0.7021 1 0.0
Mo3 Mo+6 0.55008 0.74682 -0.49037 1 0.0
O23 O-2 0.6341 0.5735 0.071 1 0.0
O29 O-2 0.9106 0.9194 0.2115 1 0.0
O2 O-2 -0.0724 1.355 -0.5755 1 0.0
O22 O-2 0.7117 0.7386 -0.4141 1 0.0
Sb4 Sb+3 0.07848 1.23697 -0.52004 1 0.0
O11 O-2 0.4987 0.6175 -0.5516 1 0.0
O8 O-2 0.6908 0.7907 0.0713 1 0.0
O3 O-2 0.0807 0.7245 0.0901 1 0.0
O4 O-2 0.5278 0.349 0.2013 1 0.0
Sb6 Sb+3 -0.12061 0.80356 -0.22821 1 0.0
Na3 Na+1 0.9966 0.9834 0.3907 0.5 0.0
O5 O-2 0.2809 0.9837 -0.0429 1 0.0
O10 O-2 0.8716 0.8636 -0.0059 1 0.0
O33 O-2 -0.1604 0.4328 -0.2195 1 0.0
Mo2 Mo+6 0.3699 0.9417 -0.61251 1 0.0
Sb1 Sb+3 0.54084 0.45523 0.32725 1 0.0
Mo4 Mo+6 0.11782 0.55366 -0.32112 1 0.0
O21 O-2 0.3987 0.8043 -0.0866 1 0.0
Sb11 Sb+3 0.26553 0.41016 0.01936 1 0.0
